data_8103666
loop_
_publ_author_name
'Ohmasa, M.'
'Nowacki, W.'

_publ_section_title
;
 The crystal structure of synthetic Cu Bi5 S8
;
_journal_name_full
;
Zeitschrift fuer Kristallographie, Kristallgeometrie, Kristallphysik, 
Kristallchemie (-144,1977)
;
_journal_page_first 422
_journal_page_last 432
_journal_volume 137
_journal_year 1973
_chemical_formula_sum 'Bi5 Cu S8'
_chemical_name_systematic 'Cu Bi5 S8'
_space_group_IT_number 12
_symmetry_space_group_name_Hall '-C 2y'
_symmetry_space_group_name_H-M 'C 1 2/m 1'
_cell_angle_alpha 90
_cell_angle_beta 115.6
_cell_angle_gamma 90
_cell_formula_units_Z 2
_cell_length_a 13.214
_cell_length_b 4.025
_cell_length_c 14.087
_cell_volume 675.685
_citation_journal_id_ASTM ZEKGAX
_cod_data_source_file Ohmasa_ZEKGAX_1973_1319.cif
_cod_data_source_block Bi5Cu1S8
_cod_original_cell_volume 675.6855
_cod_original_formula_sum 'Bi5 Cu1 S8'
_cod_database_code 8103666

loop_
_symmetry_equiv_pos_as_xyz
x,y,z
-x,y,-z
-x,-y,-z
x,-y,z
x+1/2,y+1/2,z
-x+1/2,y+1/2,-z
-x+1/2,-y+1/2,-z
x+1/2,-y+1/2,z

loop_
_atom_site_label
_atom_site_type_symbol
_atom_site_fract_x
_atom_site_fract_y
_atom_site_fract_z
_atom_site_occupancy
_atom_site_U_iso_or_equiv
Bi3 Bi+3 0.3445 0 0.1483 1 0.0
Bi2 Bi+3 0.2107 0.5 0.359 1 0.0
S1 S-2 0.165 0.5 0.074 1 0.0
S4 S-2 0.353 0 0.342 1 0.0
S2 S-2 0.496 0.5 0.196 1 0.0
Bi1 Bi+3 0 0 0 1 0.0
S3 S-2 0.128 0 0.452 1 0.0
Cu1 Cu+1 0 0.319 0.5 0.5 0.0
